data_2006624
loop_
_publ_author_name
'Brosius, Arthur D.'
'Ziller, Joseph W.'
'Zhang, Qiming'

_publ_section_title
;
 Relative and Absolute Configuration of Aloperine
;
_journal_issue 10
_journal_name_full 'Acta Crystallographica Section C'
_journal_page_first 1510
_journal_page_last 1512
_journal_paper_doi 10.1107/S0108270197009244
_journal_volume 53
_journal_year 1997
_chemical_formula_moiety 'C15 H24 N2'
_chemical_formula_sum 'C15 H24 N2'
_chemical_formula_weight 232.27
_chemical_melting_point 344.5(6)
_chemical_name_common Aloperine
_chemical_name_systematic
;
(6R,7R,9R,11S)--16,17-Didehydro--9--de--2--piperidinylormosanine
;
_space_group_IT_number 4
_symmetry_cell_setting monoclinic
_symmetry_space_group_name_Hall 'P 2yb'
_symmetry_space_group_name_H-M 'P 1 21 1'
_cell_angle_alpha 90.00
_cell_angle_beta 97.415(14)
_cell_angle_gamma 90.00
_cell_formula_units_Z 2
_cell_length_a 9.006(2)
_cell_length_b 6.6905(13)
_cell_length_c 10.963(2)
_cell_measurement_reflns_used 31
_cell_measurement_temperature 158
_cell_measurement_theta_max 13.85
_cell_measurement_theta_min 3.76
_cell_volume 655.0(2)
_computing_cell_refinement XSCANS
_computing_data_collection 'XSCANS (Siemens, 1994)'
_computing_data_reduction 'CARESS (Broach, 1978)'
_computing_molecular_graphics SHELXTL
_computing_publication_material SHELXTL
_computing_structure_refinement SHELXTL
_computing_structure_solution 'SHELXTL (Sheldrick 1994)'
_diffrn_ambient_temperature 158
_diffrn_measurement_device 'Siemens P4'
_diffrn_measurement_method '2\q/\w scans'
_diffrn_radiation_monochromator graphite
_diffrn_radiation_source rotating-anode
_diffrn_radiation_type MoK\a
_diffrn_radiation_wavelength 0.71073
_diffrn_reflns_av_R_equivalents 0.0174
_diffrn_reflns_av_sigmaI/netI 0.0284
_diffrn_reflns_limit_h_max 11
_diffrn_reflns_limit_h_min -9
_diffrn_reflns_limit_k_max 8
_diffrn_reflns_limit_k_min -7
_diffrn_reflns_limit_l_max 14
_diffrn_reflns_limit_l_min -14
_diffrn_reflns_number 1747
_diffrn_reflns_theta_max 27.49
_diffrn_reflns_theta_min 2.28
_diffrn_standards_decay_% '< 1.0'
_diffrn_standards_interval_count 97
_diffrn_standards_number 3
_exptl_absorpt_coefficient_mu 0.069
_exptl_absorpt_correction_type none
_exptl_crystal_colour Colorless
_exptl_crystal_density_diffrn 1.178
_exptl_crystal_density_meas ?
_exptl_crystal_description Plate
_exptl_crystal_F_000 256
_exptl_crystal_size_max 0.24
_exptl_crystal_size_mid 0.17
_exptl_crystal_size_min 0.07
_refine_diff_density_max 0.227
_refine_diff_density_min -0.160
_refine_ls_abs_structure_details 'Flack (1983)'
_refine_ls_abs_structure_Flack -0.(4)
_refine_ls_extinction_coef 0.012(6)
_refine_ls_extinction_method SHELXTL
_refine_ls_goodness_of_fit_all 1.076
_refine_ls_goodness_of_fit_obs 1.117
_refine_ls_hydrogen_treatment 'H atoms refined isotropically'
_refine_ls_matrix_type full
_refine_ls_number_parameters 251
_refine_ls_number_reflns 1641
_refine_ls_number_restraints 1
_refine_ls_restrained_S_all 1.076
_refine_ls_restrained_S_obs 1.117
_refine_ls_R_factor_all 0.0550
_refine_ls_R_factor_obs .0383
_refine_ls_shift/esd_max '< 0.001'
_refine_ls_shift/esd_mean '< 0.001'
_refine_ls_structure_factor_coef Fsqd
_refine_ls_weighting_details 'w = 1/[\s^2^(Fo^2^)+(0.0523P)^2^+0.1282P] where P=(Fo^2^+2Fc^2^)/3'
_refine_ls_weighting_scheme calc
_refine_ls_wR_factor_all 0.1015
_refine_ls_wR_factor_obs .0931
_reflns_number_observed 1335
_reflns_number_total 1641
_reflns_observed_criterion >2sigma(I)
_cod_data_source_file sx1032.cif
_cod_data_source_block 1
_cod_depositor_comments
;
The following automatic conversions were performed:
'_symmetry_cell_setting' value 'Monoclinic' changed to 'monoclinic'
according to '/home/saulius/struct/CIF-dictionaries/cif_core.dic'
dictionary named 'cif_core.dic' version 2.4.1 from 2010-06-29.

Automatic conversion script
Id: cif_fix_enum 1527 2010-12-29 10:47:43Z saulius 

The following automatic conversions were performed:

'_chemical_melting_point' value '70.8--72.0 \%C' was changed to
'344.5(6)' - it was converted from degrees Celsius(C) to Kelvins(K),
the average value was taken and precision was estimated.

Automatic conversion script
Id: cif_fix_values 1646 2011-03-28 12:23:43Z adriana 

The following automatic conversions were performed:

'_chemical_melting_point' value '70.8--72.0 \%C' was changed to
'344.5(6)' - it was converted from degrees Celsius(C) to Kelvins(K),
the average value was taken and precision was
estimated.

'_symmetry_cell_setting' value 'Monoclinic' changed to
'monoclinic' according to
/home/saulius/struct/CIF-dictionaries/cif_core.dic dictionary named
'cif_core.dic' version 2.4.1 from 2010-06-29.

Automatic conversion script
Id: cif_fix_values 1715 2011-07-08 13:25:40Z adriana 

The following automatic conversions were performed:

'_exptl_crystal_density_meas' value 'not measured' was changed to '?'
- the value is perceived as not measured.

Automatic conversion script
Id: cif_fix_values 3008 2015-01-20 13:52:24Z robertas 

The following automatic conversions were performed:

'_refine_ls_weighting_scheme' value 'calc w =
1/[\s^2^(Fo^2^)+(0.0523P)^2^+0.1282P] where P=(Fo^2^+2Fc^2^)/3' was
changed to 'calc'. New tag '_refine_ls_weighting_details' was
created. The value of the new tag was set to 'w =
1/[\s^2^(Fo^2^)+(0.0523P)^2^+0.1282P] where P=(Fo^2^+2Fc^2^)/3'.

Automatic conversion script
Id: cif_fix_values 3143 2015-03-26 13:38:13Z robertas 
;
_cod_original_sg_symbol_H-M 'P 21'
_cod_database_code 2006624

loop_
_symmetry_equiv_pos_as_xyz
'x, y, z'
'-x, y+1/2, -z'

loop_
_atom_site_aniso_label
_atom_site_aniso_U_11
_atom_site_aniso_U_22
_atom_site_aniso_U_33
_atom_site_aniso_U_12
_atom_site_aniso_U_13
_atom_site_aniso_U_23
N1 .0223(10) .0275(11) .0193(9) -.0021(9) .0036(7) .0020(9)
C2 .0277(13) .051(2) .0215(11) -.0060(14) .0059(10) -.0001(13)
C3 .049(2) .068(3) .0209(13) -.010(2) .0094(13) .0058(15)
C4 .058(2) .070(3) .0180(12) -.009(2) .0025(13) -.007(2)
C5 .038(2) .042(2) .0218(12) -.0056(14) -.0006(11) -.0049(12)
C6 .0254(12) .0233(13) .0204(11) .0016(11) .0000(9) -.0039(10)
C7 .0219(11) .0186(12) .0245(11) -.0030(9) .0011(9) -.0012(9)
C8 .0176(11) .0235(13) .0264(12) -.0006(10) -.0015(9) .0024(10)
C9 .0190(11) .0176(12) .0263(12) .0011(9) .0004(9) .0023(9)
C10 .0255(12) .0210(12) .0240(11) -.0040(10) -.0018(10) .0068(10)
C11 .0183(11) .0185(11) .0226(11) .0012(9) .0040(9) -.0029(9)
N12 .0245(10) .0187(10) .0290(10) -.0006(9) -.0035(8) -.0009(9)
C13 .0254(13) .0249(14) .0301(13) .0044(11) -.0009(10) -.0072(11)
C14 .0205(11) .0284(13) .0220(11) .0043(11) .0008(9) -.0001(10)
C15 .0275(13) .0294(14) .0210(11) -.0017(11) .0037(10) .0064(10)
C16 .0171(10) .0189(11) .0206(11) -.0015(9) .0062(9) .0037(9)
C17 .0210(11) .0153(10) .0250(11) .0000(10) .0058(9) .0049(9)

loop_
_atom_site_label
_atom_site_fract_x
_atom_site_fract_y
_atom_site_fract_z
_atom_site_U_iso_or_equiv
_atom_site_thermal_displace_type
_atom_site_calc_flag
_atom_site_refinement_flags
_atom_site_occupancy
_atom_site_disorder_group
_atom_site_type_symbol
N1 .2129(2) .0089(3) .2749(2) .0229(5) Uani d . 1 . N
C2 .1091(3) -.0265(5) .3652(2) .0331(7) Uani d . 1 . C
C3 .1846(4) -.0266(6) .4990(2) .0456(9) Uani d . 1 . C
C4 .2677(4) .1695(7) .5275(3) .0488(9) Uani d . 1 . C
C5 .3768(3) .2060(5) .4343(2) .0345(7) Uani d . 1 . C
C6 .2975(3) .1962(4) .3019(2) .0233(5) Uani d . 1 . C
C7 .4032(3) .2333(4) .2054(2) .0218(5) Uani d . 1 . C
C8 .5061(3) .0522(4) .1951(2) .0229(5) Uani d . 1 . C
C9 .4068(3) -.1263(4) .1575(2) .0212(5) Uani d . 1 . C
C10 .3070(3) -.1635(4) .2578(2) .0239(5) Uani d . 1 . C
C11 .3236(3) -.0892(4) .0277(2) .0197(5) Uani d . 1 . C
N12 .1953(2) -.2257(3) .0020(2) .0246(5) Uani d . 1 . N
C13 .1204(3) -.2038(4) -.1243(2) .0272(6) Uani d . 1 . C
C14 .0665(3) .0081(4) -.1531(2) .0238(5) Uani d . 1 . C
C15 .1933(3) .1589(4) -.1250(2) .0259(6) Uani d . 1 . C
C16 .2791(2) .1264(4) .0015(2) .0185(5) Uani d . 1 . C
C17 .3150(3) .2724(4) .0812(2) .0202(5) Uani d . 1 . C
H2A .036(3) .076(5) .353(3) .029(8) Uiso d . 1 . H
H2B .052(4) -.150(6) .345(3) .045(10) Uiso d . 1 . H
H3A .257(4) -.141(5) .510(3) .040(9) Uiso d . 1 . H
H3B .110(4) -.039(6) .550(3) .039(9) Uiso d . 1 . H
H4A .324(4) .171(7) .615(4) .073(12) Uiso d . 1 . H
H4B .194(4) .288(7) .524(3) .056(11) Uiso d . 1 . H
H5A .462(3) .102(5) .445(3) .029(8) Uiso d . 1 . H
H5B .413(5) .348(7) .447(4) .059(12) Uiso d . 1 . H
H6 .221(3) .287(5) .296(2) .022(7) Uiso d . 1 . H
H7 .463(3) .359(5) .230(3) .029(8) Uiso d . 1 . H
H8A .567(3) .028(5) .269(3) .023(7) Uiso d . 1 . H
H8B .575(3) .077(5) .134(3) .030(8) Uiso d . 1 . H
H9 .467(3) -.256(5) .156(3) .030(8) Uiso d . 1 . H
H10A .380(3) -.196(5) .333(3) .026(7) Uiso d . 1 . H
H10B .241(3) -.272(5) .238(2) .017(6) Uiso d . 1 . H
H11 .395(3) -.125(5) -.030(3) .026(7) Uiso d . 1 . H
H12 .130(3) -.181(5) .052(3) .034(8) Uiso d . 1 . H
H13A .191(3) -.232(5) -.182(3) .023(7) Uiso d . 1 . H
H13B .034(3) -.294(5) -.132(3) .030(7) Uiso d . 1 . H
H14A .023(3) .015(5) -.244(3) .032(7) Uiso d . 1 . H
H14B -.014(3) .035(5) -.102(3) .030(8) Uiso d . 1 . H
H15A .256(3) .149(5) -.183(3) .030(7) Uiso d . 1 . H
H15B .147(3) .295(6) -.133(3) .032(8) Uiso d . 1 . H
H17 .280(3) .401(5) .060(3) .025(7) Uiso d . 1 . H

loop_
_atom_type_symbol
_atom_type_description
_atom_type_scat_dispersion_real
_atom_type_scat_dispersion_imag
_atom_type_scat_source
C C 0.0033 0.0016 'International Tables Vol C Tables 4.2.6.8 and 6.1.1.4'
H H 0.0000 0.0000 'International Tables Vol C Tables 4.2.6.8 and 6.1.1.4'
N N 0.0061 0.0033 'International Tables Vol C Tables 4.2.6.8 and 6.1.1.4'

loop_
_geom_angle_atom_site_label_1
_geom_angle_atom_site_label_2
_geom_angle_atom_site_label_3
_geom_angle
C10 N1 C2 113.0(2)
C10 N1 C6 113.8(2)
C2 N1 C6 111.0(2)
N1 C2 C3 113.8(2)
N1 C2 H2A 106.6(18)
C3 C2 H2A 110.4(18)
N1 C2 H2B 110.(2)
C3 C2 H2B 112.(2)
H2A C2 H2B 104.(3)
C4 C3 C2 110.0(3)
C4 C3 H3A 110.(2)
C2 C3 H3A 108.3(19)
C4 C3 H3B 109.(2)
C2 C3 H3B 108.(2)
H3A C3 H3B 112.(3)
C3 C4 C5 110.0(3)
C3 C4 H4A 112.(3)
C5 C4 H4A 110.(2)
C3 C4 H4B 111.(2)
C5 C4 H4B 109.(2)
H4A C4 H4B 106.(3)
C4 C5 C6 111.4(2)
C4 C5 H5A 110.5(16)
C6 C5 H5A 109.2(16)
C4 C5 H5B 107.(2)
C6 C5 H5B 106.(2)
H5A C5 H5B 113.(3)
N1 C6 C7 110.5(2)
N1 C6 C5 113.1(2)
C7 C6 C5 113.1(2)
N1 C6 H6 100.7(19)
C7 C6 H6 111.7(18)
C5 C6 H6 107.1(17)
C17 C7 C6 110.5(2)
C17 C7 C8 108.8(2)
C6 C7 C8 110.9(2)
C17 C7 H7 107.1(17)
C6 C7 H7 108.1(17)
C8 C7 H7 111.3(17)
C9 C8 C7 107.5(2)
C9 C8 H8A 111.1(18)
C7 C8 H8A 111.3(18)
C9 C8 H8B 110.3(18)
C7 C8 H8B 110.9(19)
H8A C8 H8B 106.(2)
C8 C9 C10 108.3(2)
C8 C9 C11 108.9(2)
C10 C9 C11 115.4(2)
C8 C9 H9 112.1(16)
C10 C9 H9 103.7(16)
C11 C9 H9 108.5(16)
N1 C10 C9 111.7(2)
N1 C10 H10A 113.1(17)
C9 C10 H10A 104.2(15)
N1 C10 H10B 106.1(15)
C9 C10 H10B 111.9(15)
H10A C10 H10B 110.(2)
N12 C11 C16 111.9(2)
N12 C11 C9 110.7(2)
C16 C11 C9 114.5(2)
N12 C11 H11 106.6(17)
C16 C11 H11 106.9(18)
C9 C11 H11 105.7(16)
C13 N12 C11 111.9(2)
C13 N12 H12 106.7(19)
C11 N12 H12 104.(2)
N12 C13 C14 112.6(2)
N12 C13 H13A 109.6(15)
C14 C13 H13A 105.2(19)
N12 C13 H13B 106.4(17)
C14 C13 H13B 109.2(18)
H13A C13 H13B 114.(2)
C13 C14 C15 111.4(2)
C13 C14 H14A 108.5(19)
C15 C14 H14A 110.3(18)
C13 C14 H14B 107.0(19)
C15 C14 H14B 110.7(18)
H14A C14 H14B 109.(2)
C16 C15 C14 111.8(2)
C16 C15 H15A 109.9(18)
C14 C15 H15A 109.(2)
C16 C15 H15B 111.5(17)
C14 C15 H15B 107.1(18)
H15A C15 H15B 107.(3)
C17 C16 C15 123.5(2)
C17 C16 C11 122.8(2)
C15 C16 C11 113.7(2)
C16 C17 C7 121.6(2)
C16 C17 H17 118.0(17)
C7 C17 H17 120.3(17)

loop_
_geom_bond_atom_site_label_1
_geom_bond_atom_site_label_2
_geom_bond_site_symmetry_2
_geom_bond_distance
_geom_bond_publ_flag
N1 C10 . 1.458(3) ?
N1 C2 . 1.466(3) ?
N1 C6 . 1.477(3) ?
C2 C3 . 1.534(4) ?
C2 H2A . .95(3) ?
C2 H2B . .98(4) ?
C3 C4 . 1.522(5) ?
C3 H3A . 1.00(4) ?
C3 H3B . .93(3) ?
C4 C5 . 1.526(4) ?
C4 H4A . 1.02(4) ?
C4 H4B . 1.03(4) ?
C5 C6 . 1.534(3) ?
C5 H5A . 1.03(3) ?
C5 H5B . 1.01(4) ?
C6 C7 . 1.532(3) ?
C6 H6 . .91(3) ?
C7 C17 . 1.507(3) ?
C7 C8 . 1.539(3) ?
C7 H7 . 1.01(3) ?
C8 C9 . 1.517(3) ?
C8 H8A . .93(3) ?
C8 H8B . .98(3) ?
C9 C10 . 1.528(3) ?
C9 C11 . 1.540(3) ?
C9 H9 . 1.03(3) ?
C10 H10A . 1.01(3) ?
C10 H10B . .95(3) ?
C11 N12 . 1.471(3) ?
C11 C16 . 1.514(3) ?
C11 H11 . .98(3) ?
N12 C13 . 1.467(3) ?
N12 H12 . .90(3) ?
C13 C14 . 1.518(4) ?
C13 H13A . .97(3) ?
C13 H13B . .98(3) ?
C14 C15 . 1.525(4) ?
C14 H14A . 1.03(3) ?
C14 H14B . .99(3) ?
C15 C16 . 1.513(3) ?
C15 H15A . .90(3) ?
C15 H15B . 1.00(4) ?
C16 C17 . 1.322(3) ?
C17 H17 . .94(3) ?

loop_
_cod_related_entry_id
_cod_related_entry_database
_cod_related_entry_code
1 ChemSpider 21186240
